data_1567458
loop_
_publ_author_name
'Sellin, Malte'
'Friedmann, Christian'
'Mayl\"ander, Maximilian'
'Richert, Sabine'
'Krossing, Ingo'

_publ_section_title
;
 Towards clustered carbonyl cations [M3(CO)14]2+ (M = Ru, Os): the need
 for innocent deelectronation
;
_journal_issue 32
_journal_name_full 'Chemical Science'
_journal_page_first 9147
_journal_page_last 9158
_journal_paper_doi 10.1039/D2SC02358J
_journal_volume 13
_journal_year 2022
_chemical_formula_moiety 'C16 Al F36 O4, C24 Ag O24 Ru6, C6 H2 F4'
_chemical_formula_sum 'C46 H2 Ag Al F40 O28 Ru6'
_chemical_formula_weight 2503.75
_space_group_crystal_system triclinic
_space_group_IT_number 2
_space_group_name_Hall '-P 1'
_space_group_name_H-M_alt 'P -1'
_atom_sites_solution_hydrogens geom
_atom_sites_solution_primary direct
_audit_creation_method
;
FinalCif V98 by Daniel Kratzert, Freiburg 2022,
https://dkratzert.de/finalcif.html
;
_audit_update_record
;
2022-02-14 deposited with the CCDC.	2022-07-07 downloaded from the CCDC.
;
_cell_angle_alpha 90.85(2)
_cell_angle_beta 94.031(10)
_cell_angle_gamma 93.152(13)
_cell_formula_units_Z 2
_cell_length_a 12.349(6)
_cell_length_b 12.385(4)
_cell_length_c 23.041(10)
_cell_measurement_reflns_used 9152
_cell_measurement_temperature 100(2)
_cell_measurement_theta_max 30.631
_cell_measurement_theta_min 2.269
_cell_volume 3509(3)
_computing_cell_refinement 'SAINT V8.40B'
_computing_data_collection 'Bruker BIS V6.2.14 Patch 4/2020-11-09'
_computing_data_reduction 'SAINT V8.40B'
_computing_structure_refinement 'SHELXL-2018/3 (Sheldrick, 2018)'
_computing_structure_solution 'SHELXT 2018/2 (Sheldrick, 2018)'
_diffrn_ambient_environment N~2~
_diffrn_ambient_temperature 100(2)
_diffrn_detector CPAD
_diffrn_detector_area_resol_mean 7.41
_diffrn_detector_type 'Bruker PHOTON III'
_diffrn_measured_fraction_theta_full 1.000
_diffrn_measured_fraction_theta_max 0.989
_diffrn_measurement_device 'three-circle diffractometer'
_diffrn_measurement_device_type 'Bruker D8 VENTURE dual wavelength Mo/Cu'
_diffrn_measurement_method '\w and \f scans'
_diffrn_measurement_specimen_support 'MiTeGen micromount'
_diffrn_radiation_monochromator 'mirror optics'
_diffrn_radiation_probe x-ray
_diffrn_radiation_type MoK\a
_diffrn_radiation_wavelength 0.71073
_diffrn_reflns_av_R_equivalents 0.0858
_diffrn_reflns_av_unetI/netI 0.0574
_diffrn_reflns_Laue_measured_fraction_full 1.000
_diffrn_reflns_Laue_measured_fraction_max 0.989
_diffrn_reflns_limit_h_max 19
_diffrn_reflns_limit_h_min -18
_diffrn_reflns_limit_k_max 18
_diffrn_reflns_limit_k_min -19
_diffrn_reflns_limit_l_max 35
_diffrn_reflns_limit_l_min -35
_diffrn_reflns_number 206219
_diffrn_reflns_point_group_measured_fraction_full 1.000
_diffrn_reflns_point_group_measured_fraction_max 0.989
_diffrn_reflns_theta_full 25.242
_diffrn_reflns_theta_max 33.213
_diffrn_reflns_theta_min 1.647
_diffrn_source 'microfocus sealed X-ray tube'
_diffrn_source_current 1.4
_diffrn_source_type 'Incoatec I\ms'
_diffrn_source_voltage 50.0
_exptl_absorpt_coefficient_mu 1.728
_exptl_absorpt_correction_T_max 0.7465
_exptl_absorpt_correction_T_min 0.6579
_exptl_absorpt_correction_type multi-scan
_exptl_absorpt_process_details
;
SADABS-2016/2 - Bruker AXS area detector scaling and absorption correction:
Krause, L., Herbst-Irmer, R., Sheldrick G.M. & Stalke D., J. Appl. Cryst. 48
(2015) 3-10
;
_exptl_crystal_colour red
_exptl_crystal_density_diffrn 2.369
_exptl_crystal_description needle
_exptl_crystal_F_000 2372
_exptl_crystal_recrystallization_method 'diffusion of n-pentane in 1,2,3,4-tetrafluorobenzene'
_exptl_crystal_size_max 0.24
_exptl_crystal_size_mid 0.15
_exptl_crystal_size_min 0.05
_refine_diff_density_max 1.145
_refine_diff_density_min -2.015
_refine_diff_density_rms 0.185
_refine_ls_extinction_method none
_refine_ls_goodness_of_fit_ref 1.070
_refine_ls_hydrogen_treatment constr
_refine_ls_matrix_type full
_refine_ls_number_parameters 1444
_refine_ls_number_reflns 26616
_refine_ls_number_restraints 7259
_refine_ls_restrained_S_all 0.972
_refine_ls_R_factor_all 0.0723
_refine_ls_R_factor_gt 0.0495
_refine_ls_shift/su_max 0.004
_refine_ls_shift/su_mean 0.000
_refine_ls_structure_factor_coef Fsqd
_refine_ls_weighting_details 'w=1/[\s^2^(Fo^2^)+(0.0309P)^2^+11.0821P] where P=(Fo^2^+2Fc^2^)/3'
_refine_ls_weighting_scheme calc
_refine_ls_wR_factor_gt 0.0955
_refine_ls_wR_factor_ref 0.1053
_reflns_Friedel_coverage 0.000
_reflns_number_gt 20242
_reflns_number_total 26616
_reflns_threshold_expression 'I > 2\s(I)'
_cod_data_source_file d2sc02358j2.cif
_cod_data_source_block p-1_a_CCDC4
_cod_depositor_comments 'Adding full bibliography for 1567449--1567458.cif.'
_cod_database_code 1567458
_shelx_shelxl_version_number 2018/3
_shelx_space_group_comment
;
The symmetry employed for this shelxl refinement is uniquely defined
by the following loop, which should always be used as a source of
symmetry information in preference to the above space-group names.
They are only intended as comments.
;
_olex2_diffrn_ambient_temperature_device 'Oxford Cryostream 800'

loop_
_space_group_symop_operation_xyz
'x, y, z'
'-x, -y, -z'

loop_
_atom_site_label
_atom_site_type_symbol
_atom_site_fract_x
_atom_site_fract_y
_atom_site_fract_z
_atom_site_U_iso_or_equiv
_atom_site_adp_type
_atom_site_occupancy
_atom_site_site_symmetry_order
_atom_site_calc_flag
_atom_site_refinement_flags_posn
_atom_site_refinement_flags_adp
_atom_site_refinement_flags_occupancy
_atom_site_disorder_assembly
_atom_site_disorder_group
Ag1 Ag 0.05726(2) 0.25665(2) 0.73575(2) 0.01517(5) Uani 1 1 d . . . . .
Ru1 Ru 0.15023(2) 0.23809(2) 0.62449(2) 0.01413(5) Uani 1 1 d . . . . .
Ru2 Ru 0.00509(2) 0.25179(2) 0.52223(2) 0.01462(6) Uani 1 1 d . . . . .
Ru3 Ru -0.08667(2) 0.27526(2) 0.63245(2) 0.01484(6) Uani 1 1 d . . . . .
Ru4 Ru 0.08477(2) 0.13598(2) 0.84151(2) 0.01675(6) Uani 1 1 d . . . . .
Ru5 Ru 0.11425(2) 0.25808(3) 0.94906(2) 0.02125(7) Uani 1 1 d . . . . .
Ru6 Ru 0.08350(2) 0.37869(2) 0.84418(2) 0.01513(6) Uani 1 1 d . . . . .
Al1 Al 0.45140(8) 0.24574(9) 0.28418(5) 0.01426(19) Uani 1 1 d . . . . .
O4 O 0.1084(2) -0.0084(2) 0.60476(13) 0.0245(6) Uani 1 1 d . . . . .
O5 O 0.1225(2) 0.4768(2) 0.51767(12) 0.0237(6) Uani 1 1 d . . . . .
O6 O 0.1438(3) 0.1896(3) 0.42359(14) 0.0365(8) Uani 1 1 d . . . . .
O7 O -0.1102(2) 0.0255(2) 0.52519(13) 0.0237(6) Uani 1 1 d . . . . .
O8 O -0.1809(3) 0.3052(3) 0.43377(17) 0.0425(9) Uani 1 1 d . . . . .
O9 O -0.0507(2) 0.5197(2) 0.61142(12) 0.0231(6) Uani 1 1 d . . . . .
O10 O -0.2053(2) 0.3288(3) 0.74046(13) 0.0303(7) Uani 1 1 d . . . . .
O11 O -0.3020(2) 0.2689(3) 0.55782(14) 0.0314(7) Uani 1 1 d . . . . .
O12 O -0.1081(2) 0.0312(2) 0.65717(13) 0.0233(6) Uani 1 1 d . . . . .
O13 O -0.1584(2) 0.3726(2) 0.86982(13) 0.0262(6) Uani 1 1 d . . . . .
O14 O 0.1268(3) 0.5787(3) 0.92340(14) 0.0324(7) Uani 1 1 d . . . . .
O2 O 0.3189(2) 0.1938(3) 0.72400(12) 0.0261(6) Uani 1 1 d . . . . .
O1 O 0.1814(2) 0.4831(2) 0.64991(13) 0.0231(6) Uani 1 1 d . . . . .
O15 O 0.0238(2) 0.5236(2) 0.74155(12) 0.0227(6) Uani 1 1 d . . . . .
O16 O 0.3227(2) 0.3804(2) 0.81275(14) 0.0266(6) Uani 1 1 d . . . . .
O17 O -0.1288(3) 0.2015(3) 0.96161(15) 0.0380(8) Uani 1 1 d . . . . .
O18 O 0.1109(3) 0.4373(3) 1.04103(14) 0.0416(8) Uani 1 1 d . . . . .
O19 O 0.1637(3) 0.0666(3) 1.02710(16) 0.0517(10) Uani 1 1 d . . . . .
O20 O 0.3594(2) 0.3170(3) 0.94397(15) 0.0371(8) Uani 1 1 d . . . . .
O21 O -0.1663(2) 0.1361(3) 0.82962(15) 0.0325(7) Uani 1 1 d . . . . .
O22 O 0.0799(3) -0.0652(3) 0.91650(15) 0.0363(8) Uani 1 1 d . . . . .
O23 O 0.0876(2) -0.0127(2) 0.73442(13) 0.0276(6) Uani 1 1 d . . . . .
O24 O 0.3357(2) 0.1422(2) 0.85025(13) 0.0266(6) Uani 1 1 d . . . . .
O3 O 0.3292(2) 0.2475(3) 0.53905(13) 0.0299(7) Uani 1 1 d . . . . .
C1 C 0.1659(3) 0.3938(3) 0.63953(15) 0.0169(7) Uani 1 1 d . . . . .
C2 C 0.2507(3) 0.2120(3) 0.69060(15) 0.0183(7) Uani 1 1 d . . . . .
C3 C 0.2618(3) 0.2427(3) 0.56955(16) 0.0207(7) Uani 1 1 d . . . . .
C4 C 0.1193(3) 0.0822(3) 0.61145(15) 0.0185(7) Uani 1 1 d . . . . .
C5 C 0.0773(3) 0.3955(3) 0.52263(16) 0.0180(7) Uani 1 1 d . . . . .
C6 C 0.0949(3) 0.2112(3) 0.46102(17) 0.0231(8) Uani 1 1 d . . . . .
C7 C -0.0648(3) 0.1081(3) 0.52728(15) 0.0172(6) Uani 1 1 d . . . . .
C8 C -0.1136(3) 0.2874(3) 0.46783(19) 0.0264(8) Uani 1 1 d . . . . .
C9 C -0.0600(3) 0.4296(3) 0.61830(16) 0.0181(7) Uani 1 1 d . . . . .
C10 C -0.1548(3) 0.3070(3) 0.70370(17) 0.0196(7) Uani 1 1 d . . . . .
C11 C -0.2212(3) 0.2716(3) 0.58463(18) 0.0227(7) Uani 1 1 d . . . . .
C12 C -0.0964(3) 0.1201(3) 0.64690(16) 0.0196(7) Uani 1 1 d . . . . .
C13 C -0.0696(3) 0.3693(3) 0.86088(16) 0.0199(7) Uani 1 1 d . . . . .
C14 C 0.1112(3) 0.5030(4) 0.89481(17) 0.0234(8) Uani 1 1 d . . . . .
C15 C 0.0477(3) 0.4630(3) 0.77607(16) 0.0185(7) Uani 1 1 d . . . . .
C16 C 0.2357(3) 0.3758(3) 0.82590(16) 0.0185(7) Uani 1 1 d . . . . .
C17 C -0.0411(3) 0.2228(4) 0.95381(18) 0.0285(9) Uani 1 1 d . . . . .
C18 C 0.1121(3) 0.3716(4) 1.00713(19) 0.0303(9) Uani 1 1 d . . . . .
C19 C 0.1465(4) 0.1388(4) 0.9991(2) 0.0351(10) Uani 1 1 d . . . . .
C20 C 0.2692(3) 0.2954(4) 0.94256(17) 0.0270(8) Uani 1 1 d . . . . .
C21 C -0.0741(3) 0.1401(3) 0.83511(18) 0.0247(8) Uani 1 1 d . . . . .
C22 C 0.0823(3) 0.0112(4) 0.88956(19) 0.0273(9) Uani 1 1 d . . . . .
C23 C 0.0840(3) 0.0500(3) 0.77079(17) 0.0200(7) Uani 1 1 d . . . . .
C24 C 0.2439(3) 0.1453(3) 0.84734(16) 0.0201(7) Uani 1 1 d . . . . .
O1_2 O 0.3480(6) 0.2267(11) 0.2286(5) 0.0173(15) Uani 0.718(5) 1 d D U P A 1
C1_2 C 0.2439(5) 0.2438(5) 0.2114(3) 0.0167(11) Uani 0.718(5) 1 d D U P A 1
C2_2 C 0.2220(4) 0.3664(4) 0.2117(2) 0.0230(10) Uani 0.718(5) 1 d D U P A 1
F1_2 F 0.3063(5) 0.4240(5) 0.1944(3) 0.0305(14) Uani 0.718(5) 1 d D U P A 1
F2_2 F 0.1342(4) 0.3894(4) 0.1771(3) 0.0296(12) Uani 0.718(5) 1 d D U P A 1
F3_2 F 0.2058(3) 0.4027(3) 0.26498(18) 0.0279(9) Uani 0.718(5) 1 d D U P A 1
C3_2 C 0.1635(4) 0.1839(4) 0.2506(2) 0.0239(11) Uani 0.718(5) 1 d D U P A 1
F4_2 F 0.1573(6) 0.0777(5) 0.2381(3) 0.0349(15) Uani 0.718(5) 1 d D U P A 1
F5_2 F 0.1962(9) 0.1981(8) 0.3062(3) 0.0342(18) Uani 0.718(5) 1 d D U P A 1
F6_2 F 0.0629(4) 0.2186(6) 0.2429(2) 0.0324(13) Uani 0.718(5) 1 d D U P A 1
C4_2 C 0.2245(4) 0.1994(5) 0.1477(2) 0.0232(10) Uani 0.718(5) 1 d D U P A 1
F7_2 F 0.2668(6) 0.1043(6) 0.1425(3) 0.0302(13) Uani 0.718(5) 1 d D U P A 1
F8_2 F 0.1184(3) 0.1865(3) 0.13087(16) 0.0326(9) Uani 0.718(5) 1 d D U P A 1
F9_2 F 0.2715(5) 0.2656(5) 0.1104(2) 0.0318(12) Uani 0.718(5) 1 d D U P A 1
O1_3 O 0.4462(9) 0.1514(6) 0.3379(5) 0.0226(13) Uani 0.805(5) 1 d D U P A 1
C1_3 C 0.4729(4) 0.0529(5) 0.3577(2) 0.0215(8) Uani 0.805(5) 1 d D U P A 1
C2_3 C 0.5988(5) 0.0489(5) 0.3704(3) 0.0308(10) Uani 0.805(5) 1 d D U P A 1
F1_3 F 0.6411(3) 0.1404(3) 0.3943(2) 0.0419(10) Uani 0.805(5) 1 d D U P A 1
F2_3 F 0.6258(6) -0.0308(4) 0.4066(2) 0.0452(14) Uani 0.805(5) 1 d D U P A 1
F3_3 F 0.6477(3) 0.0330(3) 0.32138(18) 0.0375(8) Uani 0.805(5) 1 d D U P A 1
C3_3 C 0.4329(4) -0.0378(5) 0.3132(3) 0.0285(10) Uani 0.805(5) 1 d D U P A 1
F4_3 F 0.3246(3) -0.0562(3) 0.31251(19) 0.0396(9) Uani 0.805(5) 1 d D U P A 1
F5_3 F 0.4550(3) -0.0092(3) 0.25966(16) 0.0400(9) Uani 0.805(5) 1 d D U P A 1
F6_3 F 0.4776(4) -0.1320(4) 0.3245(3) 0.0423(11) Uani 0.805(5) 1 d D U P A 1
C4_3 C 0.4170(5) 0.0354(5) 0.4152(3) 0.0253(9) Uani 0.805(5) 1 d D U P A 1
F7_3 F 0.3144(3) 0.0625(4) 0.40958(17) 0.0360(9) Uani 0.805(5) 1 d D U P A 1
F8_3 F 0.4166(4) -0.0678(4) 0.4317(2) 0.0408(12) Uani 0.805(5) 1 d D U P A 1
F9_3 F 0.4667(4) 0.0963(3) 0.45839(15) 0.0417(9) Uani 0.805(5) 1 d D U P A 1
O1_4 O 0.3458(14) 0.236(3) 0.2332(14) 0.021(4) Uani 0.282(5) 1 d D U P A 2
C1_4 C 0.2388(12) 0.2398(9) 0.2167(5) 0.019(2) Uani 0.282(5) 1 d D U P A 2
C2_4 C 0.2217(9) 0.3278(9) 0.1706(5) 0.026(2) Uani 0.282(5) 1 d D U P A 2
F1_4 F 0.2493(12) 0.2945(13) 0.1186(6) 0.031(3) Uani 0.282(5) 1 d D U P A 2
F2_4 F 0.1178(9) 0.3529(12) 0.1642(7) 0.035(3) Uani 0.282(5) 1 d D U P A 2
F3_4 F 0.2819(14) 0.4187(13) 0.1827(9) 0.035(3) Uani 0.282(5) 1 d D U P A 2
C3_4 C 0.1739(9) 0.2660(9) 0.2702(5) 0.025(2) Uani 0.282(5) 1 d D U P A 2
F4_4 F 0.2134(19) 0.2115(18) 0.3154(7) 0.027(4) Uani 0.282(5) 1 d D U P A 2
F5_4 F 0.1859(8) 0.3704(8) 0.2852(5) 0.031(2) Uani 0.282(5) 1 d D U P A 2
F6_4 F 0.0672(10) 0.2405(15) 0.2619(6) 0.033(3) Uani 0.282(5) 1 d D U P A 2
C4_4 C 0.1960(9) 0.1273(9) 0.1907(5) 0.026(2) Uani 0.282(5) 1 d D U P A 2
F7_4 F 0.1839(17) 0.0570(14) 0.2335(8) 0.041(4) Uani 0.282(5) 1 d D U P A 2
F8_4 F 0.1001(7) 0.1328(10) 0.1606(5) 0.044(3) Uani 0.282(5) 1 d D U P A 2
F9_4 F 0.2666(17) 0.0877(16) 0.1567(7) 0.033(4) Uani 0.282(5) 1 d D U P A 2
F1_6 F 0.5717(4) 0.1962(4) -0.1843(2) 0.0620(15) Uani 0.746(6) 1 d D U P B 1
F2_6 F 0.6286(4) 0.1110(4) -0.0788(3) 0.0593(15) Uani 0.746(6) 1 d D U P B 1
F3_6 F 0.6652(4) 0.2423(5) 0.0166(2) 0.0580(15) Uani 0.746(6) 1 d D U P B 1
F4_6 F 0.6465(4) 0.4585(5) 0.0074(2) 0.0536(13) Uani 0.746(6) 1 d D U P B 1
C1_6 C 0.5891(6) 0.2616(7) -0.1371(3) 0.0372(16) Uani 0.746(6) 1 d D U P B 1
C2_6 C 0.6177(6) 0.2189(6) -0.0834(3) 0.0386(14) Uani 0.746(6) 1 d D U P B 1
C3_6 C 0.6369(5) 0.2852(6) -0.0356(3) 0.0364(14) Uani 0.746(6) 1 d D U P B 1
C4_6 C 0.6267(5) 0.3949(5) -0.0408(3) 0.0313(12) Uani 0.746(6) 1 d D U P B 1
C5_6 C 0.5972(6) 0.4383(6) -0.0940(3) 0.0364(15) Uani 0.746(6) 1 d D U P B 1
H5_6 H 0.589779 0.513974 -0.097302 0.044 Uiso 0.746(6) 1 calc R U P B 1
C6_6 C 0.5785(7) 0.3712(7) -0.1422(4) 0.0365(17) Uani 0.746(6) 1 d D U P B 1
H6_6 H 0.558283 0.400525 -0.179022 0.044 Uiso 0.746(6) 1 calc R U P B 1
O1_8 O 0.451(3) 0.154(2) 0.3410(17) 0.019(4) Uani 0.195(5) 1 d D U P A 2
C1_8 C 0.4737(12) 0.0547(16) 0.3609(7) 0.022(2) Uani 0.195(5) 1 d D U P A 2
C2_8 C 0.4444(13) -0.0332(15) 0.3130(7) 0.029(2) Uani 0.195(5) 1 d D U P A 2
F1_8 F 0.5171(13) -0.0307(12) 0.2728(6) 0.039(3) Uani 0.195(5) 1 d D U P A 2
F2_8 F 0.4417(14) -0.1330(14) 0.3340(9) 0.037(3) Uani 0.195(5) 1 d D U P A 2
F3_8 F 0.3473(11) -0.0187(12) 0.2859(7) 0.036(3) Uani 0.195(5) 1 d D U P A 2
C3_8 C 0.4064(12) 0.0316(14) 0.4143(7) 0.025(2) Uani 0.195(5) 1 d D U P A 2
F4_8 F 0.4077(12) 0.1178(10) 0.4496(5) 0.031(2) Uani 0.195(5) 1 d D U P A 2
F5_8 F 0.3029(9) 0.0044(13) 0.3981(6) 0.030(3) Uani 0.195(5) 1 d D U P A 2
F6_8 F 0.4444(14) -0.0496(13) 0.4456(7) 0.023(3) Uani 0.195(5) 1 d D U P A 2
C4_8 C 0.5970(13) 0.0543(14) 0.3804(7) 0.028(2) Uani 0.195(5) 1 d D U P A 2
F7_8 F 0.6181(10) 0.1102(11) 0.4301(6) 0.035(3) Uani 0.195(5) 1 d D U P A 2
F8_8 F 0.630(2) -0.0457(14) 0.3879(9) 0.029(3) Uani 0.195(5) 1 d D U P A 2
F9_8 F 0.6593(9) 0.0991(12) 0.3416(7) 0.035(3) Uani 0.195(5) 1 d D U P A 2
F1_5 F 0.6027(11) 0.5265(10) -0.0770(7) 0.061(4) Uani 0.254(6) 1 d D U P B 2
F2_5 F 0.6475(14) 0.3930(19) 0.0145(7) 0.093(6) Uani 0.254(6) 1 d D U P B 2
F3_5 F 0.6445(13) 0.1713(17) -0.0050(8) 0.086(5) Uani 0.254(6) 1 d D U P B 2
F4_5 F 0.5996(15) 0.0885(13) -0.1120(11) 0.093(6) Uani 0.254(6) 1 d D U P B 2
C1_5 C 0.6024(14) 0.4179(13) -0.0840(8) 0.044(4) Uani 0.254(6) 1 d D U P B 2
C2_5 C 0.6246(13) 0.3500(13) -0.0390(7) 0.048(3) Uani 0.254(6) 1 d D U P B 2
C3_5 C 0.6223(13) 0.2403(12) -0.0486(7) 0.046(3) Uani 0.254(6) 1 d D U P B 2
C4_5 C 0.5996(14) 0.1977(13) -0.1038(7) 0.046(3) Uani 0.254(6) 1 d D U P B 2
C5_5 C 0.5772(18) 0.2660(16) -0.1484(9) 0.042(4) Uani 0.254(6) 1 d D U P B 2
H5_5 H 0.560342 0.236920 -0.186547 0.051 Uiso 0.254(6) 1 calc R U P B 2
C6_5 C 0.5784(18) 0.3758(17) -0.1394(9) 0.039(4) Uani 0.254(6) 1 d D U P B 2
H6_5 H 0.562747 0.422254 -0.170965 0.047 Uiso 0.254(6) 1 calc R U P B 2
O1_7 O 0.5715(2) 0.2317(2) 0.25167(12) 0.0199(5) Uani 1 1 d D U . . .
C1_7 C 0.6328(3) 0.2493(3) 0.20591(15) 0.0194(7) Uani 1 1 d D U . . .
C2_7 C 0.5819(3) 0.3311(3) 0.16292(16) 0.0246(8) Uani 1 1 d D U . . .
F1_7 F 0.5034(2) 0.2832(2) 0.12725(11) 0.0319(6) Uani 1 1 d D U . . .
F2_7 F 0.6558(2) 0.3785(2) 0.12999(11) 0.0337(6) Uani 1 1 d D U . . .
F3_7 F 0.5380(2) 0.4096(2) 0.19210(11) 0.0299(5) Uani 1 1 d D U . . .
C3_7 C 0.7473(3) 0.2964(3) 0.23018(17) 0.0259(8) Uani 1 1 d D U . . .
F4_7 F 0.7817(2) 0.2451(2) 0.27742(11) 0.0332(6) Uani 1 1 d D U . . .
F5_7 F 0.7414(2) 0.4014(2) 0.24488(12) 0.0344(6) Uani 1 1 d D U . . .
F6_7 F 0.8225(2) 0.2902(3) 0.19146(12) 0.0370(6) Uani 1 1 d D U . . .
C4_7 C 0.6446(3) 0.1403(3) 0.17390(18) 0.0276(8) Uani 1 1 d D U . . .
F7_7 F 0.7100(2) 0.0775(2) 0.20569(13) 0.0392(7) Uani 1 1 d D U . . .
F8_7 F 0.6874(2) 0.1534(3) 0.12257(12) 0.0419(7) Uani 1 1 d D U . . .
F9_7 F 0.5497(2) 0.0862(2) 0.16405(13) 0.0371(6) Uani 1 1 d D U . . .
O1_9 O 0.4357(2) 0.3715(2) 0.31522(12) 0.0203(5) Uani 1 1 d D U . . .
C1_9 C 0.4668(3) 0.4428(3) 0.35891(15) 0.0168(6) Uani 1 1 d D U . . .
C2_9 C 0.4939(3) 0.5548(3) 0.33146(16) 0.0217(7) Uani 1 1 d D U . . .
F1_9 F 0.59056(19) 0.5537(2) 0.30796(11) 0.0303(6) Uani 1 1 d D U . . .
F2_9 F 0.4997(2) 0.6366(2) 0.36992(12) 0.0339(6) Uani 1 1 d D U . . .
F3_9 F 0.4207(2) 0.5757(2) 0.28905(11) 0.0299(5) Uani 1 1 d D U . . .
C3_9 C 0.3714(3) 0.4544(3) 0.39908(17) 0.0240(7) Uani 1 1 d D U . . .
F4_9 F 0.3261(2) 0.3579(2) 0.41041(13) 0.0378(6) Uani 1 1 d D U . . .
F5_9 F 0.29297(19) 0.5103(2) 0.37242(12) 0.0322(6) Uani 1 1 d D U . . .
F6_9 F 0.4028(2) 0.5056(2) 0.44902(11) 0.0348(6) Uani 1 1 d D U . . .
C4_9 C 0.5685(3) 0.4080(3) 0.39650(16) 0.0201(7) Uani 1 1 d D U . . .
F7_9 F 0.5406(2) 0.3355(2) 0.43584(11) 0.0302(6) Uani 1 1 d D U . . .
F8_9 F 0.62265(19) 0.4910(2) 0.42506(10) 0.0266(5) Uani 1 1 d D U . . .
F9_9 F 0.63605(18) 0.3627(2) 0.36229(10) 0.0247(5) Uani 1 1 d D U . . .

loop_
_atom_site_aniso_label
_atom_site_aniso_U_11
_atom_site_aniso_U_22
_atom_site_aniso_U_33
_atom_site_aniso_U_23
_atom_site_aniso_U_13
_atom_site_aniso_U_12
Ag1 0.01697(11) 0.01570(12) 0.01295(11) 0.00074(9) 0.00091(8) 0.00191(9)
Ru1 0.01472(11) 0.01582(13) 0.01197(12) -0.00002(10) 0.00065(9) 0.00240(9)
Ru2 0.01924(12) 0.01202(12) 0.01239(12) 0.00079(9) -0.00115(9) 0.00162(9)
Ru3 0.01435(11) 0.01556(13) 0.01462(12) 0.00032(10) -0.00009(9) 0.00234(9)
Ru4 0.01764(12) 0.01699(14) 0.01574(13) 0.00396(10) 0.00104(9) 0.00135(10)
Ru5 0.02181(13) 0.02985(17) 0.01267(13) 0.00291(12) 0.00193(10) 0.00525(12)
Ru6 0.01617(11) 0.01636(13) 0.01302(12) -0.00020(10) 0.00230(9) 0.00094(10)
Al1 0.0153(4) 0.0132(5) 0.0142(5) 0.0002(4) 0.0004(3) 0.0015(4)
O4 0.0297(14) 0.0203(14) 0.0236(14) 0.0001(11) 0.0001(11) 0.0040(11)
O5 0.0299(14) 0.0180(13) 0.0223(14) 0.0031(11) -0.0035(11) 0.0002(11)
O6 0.061(2) 0.0238(16) 0.0270(16) 0.0020(13) 0.0188(15) 0.0027(15)
O7 0.0305(14) 0.0155(13) 0.0250(14) -0.0010(11) 0.0039(11) -0.0019(11)
O8 0.048(2) 0.0237(17) 0.051(2) 0.0023(15) -0.0290(17) 0.0008(14)
O9 0.0258(13) 0.0184(14) 0.0250(14) -0.0005(11) 0.0006(10) 0.0011(10)
O10 0.0259(14) 0.0437(19) 0.0230(14) 0.0009(13) 0.0057(11) 0.0114(13)
O11 0.0265(14) 0.0286(17) 0.0371(17) -0.0053(14) -0.0119(12) 0.0020(12)
O12 0.0236(13) 0.0198(14) 0.0267(14) 0.0042(11) 0.0026(10) 0.0005(10)
O13 0.0230(13) 0.0279(16) 0.0284(15) 0.0047(12) 0.0059(11) 0.0025(11)
O14 0.0361(16) 0.0338(18) 0.0267(16) -0.0131(14) 0.0041(12) -0.0024(13)
O2 0.0216(13) 0.0389(18) 0.0177(13) -0.0033(12) -0.0026(10) 0.0081(12)
O1 0.0215(12) 0.0208(14) 0.0268(14) -0.0024(11) 0.0019(10) -0.0002(10)
O15 0.0287(13) 0.0189(13) 0.0206(13) 0.0025(11) 0.0014(10) 0.0037(11)
O16 0.0211(13) 0.0248(15) 0.0346(16) -0.0008(13) 0.0075(11) 0.0010(11)
O17 0.0301(16) 0.052(2) 0.0326(17) 0.0163(16) 0.0068(13) 0.0031(15)
O18 0.047(2) 0.057(2) 0.0210(16) -0.0086(16) 0.0028(14) 0.0123(17)
O19 0.070(3) 0.054(3) 0.0331(19) 0.0201(18) -0.0012(18) 0.018(2)
O20 0.0253(15) 0.053(2) 0.0325(17) -0.0090(16) -0.0009(12) 0.0007(14)
O21 0.0219(13) 0.0309(17) 0.0446(19) 0.0043(15) 0.0003(12) 0.0022(12)
O22 0.0384(17) 0.0312(18) 0.0384(18) 0.0200(15) -0.0027(14) -0.0042(13)
O23 0.0350(15) 0.0202(14) 0.0268(15) -0.0010(12) -0.0042(12) 0.0035(12)
O24 0.0240(13) 0.0252(15) 0.0307(16) -0.0014(12) 0.0013(11) 0.0047(11)
O3 0.0314(15) 0.0350(18) 0.0251(15) 0.0049(13) 0.0098(12) 0.0065(13)
C1 0.0138(14) 0.0224(18) 0.0149(15) 0.0001(13) 0.0023(11) 0.0021(12)
C2 0.0190(15) 0.0217(18) 0.0141(15) -0.0024(13) 0.0010(12) 0.0024(13)
C3 0.0234(16) 0.0212(18) 0.0181(17) 0.0025(14) 0.0032(13) 0.0045(14)
C4 0.0198(15) 0.0220(18) 0.0138(15) -0.0005(13) -0.0002(12) 0.0035(13)
C5 0.0220(16) 0.0138(16) 0.0176(16) -0.0003(13) -0.0038(12) 0.0038(13)
C6 0.038(2) 0.0150(17) 0.0162(17) 0.0000(14) 0.0047(14) -0.0018(15)
C7 0.0209(15) 0.0159(16) 0.0147(15) -0.0006(13) 0.0001(12) 0.0023(13)
C8 0.0301(19) 0.0157(18) 0.031(2) 0.0040(16) -0.0120(16) -0.0021(15)
C9 0.0162(14) 0.0208(18) 0.0173(16) -0.0010(13) -0.0003(12) 0.0040(13)
C10 0.0141(14) 0.0224(18) 0.0220(17) 0.0007(14) -0.0015(12) 0.0023(13)
C11 0.0214(16) 0.0171(18) 0.029(2) -0.0039(15) -0.0022(14) 0.0043(14)
C12 0.0139(14) 0.0248(19) 0.0202(17) -0.0004(14) 0.0014(12) 0.0016(13)
C13 0.0229(16) 0.0187(18) 0.0187(17) 0.0012(14) 0.0040(13) 0.0019(13)
C14 0.0206(16) 0.029(2) 0.0205(18) -0.0010(16) 0.0024(13) 0.0014(15)
C15 0.0199(15) 0.0188(17) 0.0169(16) -0.0029(13) 0.0027(12) 0.0008(13)
C16 0.0203(15) 0.0156(17) 0.0195(17) -0.0008(13) 0.0014(12) 0.0000(13)
C17 0.0268(19) 0.037(2) 0.0229(19) 0.0078(18) 0.0031(15) 0.0058(17)
C18 0.029(2) 0.039(3) 0.025(2) -0.0007(19) 0.0069(16) 0.0073(18)
C19 0.038(2) 0.043(3) 0.025(2) 0.010(2) 0.0004(17) 0.008(2)
C20 0.0284(19) 0.034(2) 0.0178(18) -0.0025(16) -0.0023(14) 0.0049(17)
C21 0.0301(19) 0.0202(19) 0.0240(19) 0.0045(15) 0.0016(15) 0.0011(15)
C22 0.0232(17) 0.030(2) 0.029(2) 0.0097(17) 0.0011(15) -0.0013(15)
C23 0.0198(15) 0.0165(17) 0.0227(18) 0.0034(14) -0.0036(13) -0.0007(13)
C24 0.0233(16) 0.0198(18) 0.0171(16) -0.0010(14) 0.0003(13) 0.0024(14)
O1_2 0.018(2) 0.021(3) 0.013(3) -0.003(2) -0.0001(18) 0.003(2)
C1_2 0.017(2) 0.019(2) 0.013(2) -0.0013(19) -0.0014(18) -0.0007(19)
C2_2 0.021(2) 0.024(2) 0.025(2) 0.0029(19) -0.0007(18) 0.0031(18)
F1_2 0.029(3) 0.023(2) 0.039(4) 0.009(2) -0.001(2) -0.0008(18)
F2_2 0.029(2) 0.027(3) 0.033(3) 0.005(2) -0.0046(17) 0.0091(18)
F3_2 0.030(2) 0.026(2) 0.028(2) -0.0077(16) -0.0031(15) 0.0066(16)
C3_2 0.025(2) 0.028(3) 0.019(2) 0.001(2) 0.0030(18) -0.0031(19)
F4_2 0.042(3) 0.025(3) 0.038(3) 0.008(2) 0.003(2) -0.006(2)
F5_2 0.038(4) 0.044(3) 0.021(3) 0.007(2) 0.002(2) -0.002(2)
F6_2 0.0208(17) 0.044(3) 0.033(3) 0.004(2) 0.0083(18) -0.0024(17)
C4_2 0.023(2) 0.031(3) 0.014(2) -0.0014(19) 0.0005(17) -0.0035(19)
F7_2 0.041(2) 0.028(3) 0.021(3) -0.012(2) -0.007(2) 0.004(2)
F8_2 0.0251(16) 0.047(2) 0.0239(18) -0.0042(17) -0.0078(13) -0.0014(15)
F9_2 0.029(3) 0.047(3) 0.021(2) 0.011(2) 0.0051(16) 0.006(2)
O1_3 0.024(3) 0.0201(19) 0.025(3) 0.0090(18) 0.003(2) 0.0064(18)
C1_3 0.0203(17) 0.0172(19) 0.0274(19) 0.0057(15) 0.0012(15) 0.0033(15)
C2_3 0.0229(18) 0.021(2) 0.049(3) 0.0099(18) 0.0012(17) 0.0060(16)
F1_3 0.0279(16) 0.0275(17) 0.069(3) 0.0022(17) -0.0068(17) -0.0017(13)
F2_3 0.031(2) 0.037(2) 0.067(4) 0.025(2) -0.007(3) 0.0109(19)
F3_3 0.0245(15) 0.0267(19) 0.063(2) 0.0077(16) 0.0129(14) 0.0059(14)
C3_3 0.0255(19) 0.022(2) 0.038(2) -0.0017(17) 0.0085(18) -0.0004(16)
F4_3 0.0257(15) 0.039(2) 0.053(2) -0.0102(18) 0.0037(14) -0.0058(13)
F5_3 0.049(2) 0.037(2) 0.0347(18) -0.0085(15) 0.0129(16) -0.0033(17)
F6_3 0.037(2) 0.0206(16) 0.072(3) -0.0025(17) 0.017(2) 0.0034(16)
C4_3 0.0277(19) 0.023(2) 0.026(2) 0.0086(16) 0.0032(16) 0.0030(17)
F7_3 0.0279(15) 0.045(2) 0.037(2) 0.0120(18) 0.0100(13) 0.0062(15)
F8_3 0.049(3) 0.0296(19) 0.045(3) 0.0223(19) 0.006(2) -0.0014(17)
F9_3 0.054(2) 0.044(2) 0.0257(16) 0.0061(15) -0.0044(15) -0.0027(18)
O1_4 0.021(5) 0.023(8) 0.019(8) -0.006(6) -0.003(5) 0.005(5)
C1_4 0.019(4) 0.023(4) 0.013(4) 0.003(3) -0.004(4) -0.002(4)
C2_4 0.024(4) 0.029(5) 0.024(4) 0.009(4) 0.003(4) 0.005(4)
F1_4 0.025(6) 0.050(8) 0.019(4) 0.010(4) 0.003(4) 0.005(5)
F2_4 0.027(5) 0.048(9) 0.031(7) 0.015(6) -0.002(4) 0.014(5)
F3_4 0.036(7) 0.029(5) 0.039(7) 0.016(4) -0.012(6) 0.003(4)
C3_4 0.021(4) 0.032(5) 0.020(4) 0.002(4) -0.002(3) 0.003(4)
F4_4 0.020(6) 0.048(8) 0.015(5) 0.008(6) 0.004(4) 0.010(6)
F5_4 0.024(4) 0.038(5) 0.034(6) -0.007(4) 0.003(4) 0.008(4)
F6_4 0.019(4) 0.055(8) 0.025(7) 0.003(6) 0.006(4) -0.002(4)
C4_4 0.033(5) 0.029(5) 0.015(4) -0.003(4) -0.003(3) -0.011(4)
F7_4 0.059(11) 0.030(7) 0.034(6) 0.008(5) 0.011(6) -0.013(6)
F8_4 0.029(4) 0.061(7) 0.036(5) -0.008(5) -0.010(4) -0.020(4)
F9_4 0.048(6) 0.028(6) 0.025(8) 0.002(5) 0.008(6) 0.002(5)
F1_6 0.065(3) 0.068(3) 0.050(3) -0.019(2) 0.003(2) -0.006(3)
F2_6 0.072(4) 0.038(3) 0.069(4) 0.010(3) 0.015(3) 0.003(2)
F3_6 0.070(3) 0.075(4) 0.033(2) 0.023(2) 0.011(2) 0.025(3)
F4_6 0.060(3) 0.061(3) 0.039(2) -0.014(2) 0.002(2) 0.004(3)
C1_6 0.029(3) 0.047(3) 0.034(3) -0.001(3) 0.000(3) -0.003(3)
C2_6 0.035(3) 0.043(3) 0.038(3) 0.004(3) 0.007(3) 0.000(3)
C3_6 0.036(3) 0.044(3) 0.031(3) 0.010(2) 0.007(2) 0.004(3)
C4_6 0.028(3) 0.035(3) 0.030(3) -0.001(2) 0.005(2) -0.002(2)
C5_6 0.031(3) 0.040(4) 0.039(3) 0.005(3) 0.003(3) 0.002(3)
C6_6 0.027(3) 0.050(3) 0.031(3) 0.004(3) 0.001(3) -0.001(3)
O1_8 0.024(8) 0.020(5) 0.014(8) 0.003(5) 0.003(7) 0.004(5)
C1_8 0.021(3) 0.021(4) 0.025(4) 0.006(3) 0.002(3) 0.003(3)
C2_8 0.030(4) 0.025(4) 0.034(4) -0.002(3) 0.004(3) 0.004(4)
F1_8 0.046(5) 0.039(6) 0.035(5) -0.002(4) 0.014(5) 0.015(5)
F2_8 0.037(7) 0.025(4) 0.049(7) 0.001(4) 0.004(6) 0.003(5)
F3_8 0.035(4) 0.034(6) 0.038(6) -0.005(5) -0.006(4) 0.001(4)
C3_8 0.025(4) 0.028(4) 0.022(4) 0.008(3) 0.002(3) -0.001(4)
F4_8 0.037(6) 0.035(4) 0.021(4) 0.004(4) -0.005(4) 0.010(4)
F5_8 0.021(4) 0.032(6) 0.037(6) 0.013(5) 0.003(4) 0.000(4)
F6_8 0.028(6) 0.030(5) 0.012(5) 0.005(4) -0.001(4) -0.002(5)
C4_8 0.022(4) 0.021(4) 0.042(5) 0.010(4) 0.000(3) 0.003(4)
F7_8 0.021(5) 0.032(5) 0.051(5) 0.000(4) -0.007(4) 0.001(4)
F8_8 0.026(6) 0.024(4) 0.037(7) 0.012(4) -0.005(6) 0.008(4)
F9_8 0.020(4) 0.030(6) 0.058(6) 0.022(5) 0.008(4) 0.009(4)
F1_5 0.061(8) 0.054(6) 0.069(9) -0.008(6) 0.011(7) -0.002(6)
F2_5 0.111(12) 0.111(12) 0.052(7) -0.013(8) -0.003(8) -0.020(12)
F3_5 0.094(10) 0.096(11) 0.073(9) 0.045(9) 0.023(8) 0.000(9)
F4_5 0.088(12) 0.048(7) 0.143(16) -0.007(8) -0.001(12) 0.010(8)
C1_5 0.036(7) 0.052(6) 0.044(6) -0.004(5) 0.012(6) -0.003(6)
C2_5 0.039(7) 0.061(6) 0.042(6) 0.001(5) 0.002(6) -0.005(7)
C3_5 0.035(7) 0.060(6) 0.044(6) 0.009(5) 0.007(6) -0.001(6)
C4_5 0.041(7) 0.046(6) 0.051(6) 0.008(5) 0.002(6) 0.005(6)
C5_5 0.039(8) 0.052(6) 0.036(7) 0.001(5) 0.000(6) -0.002(6)
C6_5 0.032(8) 0.049(6) 0.037(6) 0.005(6) 0.010(7) -0.001(7)
O1_7 0.0176(11) 0.0223(14) 0.0207(13) 0.0010(11) 0.0051(9) 0.0033(10)
C1_7 0.0196(15) 0.0207(17) 0.0183(16) -0.0025(13) 0.0031(12) 0.0022(13)
C2_7 0.0290(18) 0.026(2) 0.0187(17) -0.0002(14) 0.0055(13) -0.0002(15)
F1_7 0.0316(12) 0.0400(15) 0.0232(12) 0.0020(11) -0.0034(10) 0.0015(11)
F2_7 0.0384(14) 0.0368(15) 0.0272(13) 0.0073(11) 0.0116(10) 0.0001(11)
F3_7 0.0375(13) 0.0222(12) 0.0315(13) 0.0053(10) 0.0082(10) 0.0078(10)
C3_7 0.0200(16) 0.032(2) 0.0254(19) -0.0029(16) 0.0050(13) -0.0040(15)
F4_7 0.0250(12) 0.0415(16) 0.0320(14) 0.0024(12) -0.0038(10) -0.0011(11)
F5_7 0.0335(13) 0.0286(14) 0.0399(15) -0.0089(12) 0.0039(11) -0.0094(11)
F6_7 0.0224(11) 0.0535(18) 0.0355(15) -0.0034(13) 0.0108(10) -0.0040(11)
C4_7 0.0309(19) 0.028(2) 0.0235(19) -0.0083(16) 0.0024(15) 0.0035(16)
F7_7 0.0438(15) 0.0294(15) 0.0452(17) -0.0070(12) -0.0019(12) 0.0174(12)
F8_7 0.0516(17) 0.0488(18) 0.0270(14) -0.0129(13) 0.0140(12) 0.0074(14)
F9_7 0.0393(14) 0.0268(14) 0.0433(16) -0.0115(12) -0.0044(12) -0.0033(11)
O1_9 0.0218(12) 0.0180(13) 0.0207(13) -0.0039(10) -0.0013(10) 0.0026(10)
C1_9 0.0181(14) 0.0149(15) 0.0175(15) -0.0015(12) 0.0016(11) 0.0023(12)
C2_9 0.0221(16) 0.0192(17) 0.0231(18) 0.0026(14) -0.0027(13) -0.0004(13)
F1_9 0.0269(11) 0.0343(14) 0.0299(13) 0.0098(11) 0.0053(10) -0.0025(10)
F2_9 0.0488(16) 0.0149(12) 0.0368(15) -0.0043(10) -0.0039(12) 0.0015(11)
F3_9 0.0327(12) 0.0271(13) 0.0289(13) 0.0094(10) -0.0082(10) 0.0052(10)
C3_9 0.0253(17) 0.0237(19) 0.0233(18) -0.0024(15) 0.0035(13) 0.0026(14)
F4_9 0.0330(13) 0.0381(16) 0.0436(16) 0.0084(13) 0.0163(12) -0.0049(11)
F5_9 0.0216(11) 0.0381(15) 0.0378(15) -0.0084(12) 0.0029(10) 0.0123(10)
F6_9 0.0366(14) 0.0480(17) 0.0207(12) -0.0097(11) 0.0063(10) 0.0078(12)
C4_9 0.0239(16) 0.0179(17) 0.0179(16) -0.0004(13) -0.0015(12) 0.0010(13)
F7_9 0.0371(13) 0.0294(14) 0.0244(12) 0.0117(10) 0.0010(10) 0.0039(10)
F8_9 0.0265(11) 0.0301(13) 0.0218(11) -0.0053(10) -0.0060(9) -0.0015(10)
F9_9 0.0229(10) 0.0287(13) 0.0229(11) -0.0030(10) -0.0010(8) 0.0097(9)

loop_
_atom_type_symbol
_atom_type_description
_atom_type_scat_dispersion_real
_atom_type_scat_dispersion_imag
_atom_type_scat_source
C C 0.0033 0.0016 'International Tables Vol C Tables 4.2.6.8 and 6.1.1.4'
O O 0.0106 0.0060 'International Tables Vol C Tables 4.2.6.8 and 6.1.1.4'
F F 0.0171 0.0103 'International Tables Vol C Tables 4.2.6.8 and 6.1.1.4'
Al Al 0.0645 0.0514 'International Tables Vol C Tables 4.2.6.8 and 6.1.1.4'
Ru Ru -1.2594 0.8363 'International Tables Vol C Tables 4.2.6.8 and 6.1.1.4'
Ag Ag -0.8971 1.1015 'International Tables Vol C Tables 4.2.6.8 and 6.1.1.4'
H H 0.0000 0.0000 'International Tables Vol C Tables 4.2.6.8 and 6.1.1.4'

loop_
_geom_angle_atom_site_label_1
_geom_angle_atom_site_label_2
_geom_angle_atom_site_label_3
_geom_angle
_geom_angle_site_symmetry_1
_geom_angle_site_symmetry_3
_geom_angle_publ_flag
Ru4 Ag1 Ru3 142.30(2) . . ?
Ru4 Ag1 Ru6 62.73(3) . . ?
Ru3 Ag1 Ru6 132.31(2) . . ?
Ru4 Ag1 Ru1 132.09(2) . . ?
Ru3 Ag1 Ru1 62.62(3) . . ?
Ru6 Ag1 Ru1 141.57(2) . . ?
C3 Ru1 C2 93.99(15) . . ?
C3 Ru1 C1 92.87(16) . . ?
C2 Ru1 C1 91.17(15) . . ?
C3 Ru1 C4 92.25(16) . . ?
C2 Ru1 C4 91.09(15) . . ?
C1 Ru1 C4 174.25(14) . . ?
C3 Ru1 Ru2 83.90(12) . . ?
C2 Ru1 Ru2 173.41(12) . . ?
C1 Ru1 Ru2 95.17(10) . . ?
C4 Ru1 Ru2 82.77(10) . . ?
C3 Ru1 Ag1 157.66(12) . . ?
C2 Ru1 Ag1 66.06(11) . . ?
C1 Ru1 Ag1 78.28(10) . . ?
C4 Ru1 Ag1 97.84(11) . . ?
Ru2 Ru1 Ag1 117.03(3) . . ?
C3 Ru1 Ru3 141.23(11) . . ?
C2 Ru1 Ru3 124.47(11) . . ?
C1 Ru1 Ru3 82.63(10) . . ?
C4 Ru1 Ru3 91.73(10) . . ?
Ru2 Ru1 Ru3 58.42(2) . . ?
Ag1 Ru1 Ru3 58.624(16) . . ?
C6 Ru2 C8 92.97(19) . . ?
C6 Ru2 C7 94.19(16) . . ?
C8 Ru2 C7 88.26(16) . . ?
C6 Ru2 C5 88.13(16) . . ?
C8 Ru2 C5 94.54(15) . . ?
C7 Ru2 C5 176.27(15) . . ?
C6 Ru2 Ru3 163.62(12) . . ?
C8 Ru2 Ru3 102.40(15) . . ?
C7 Ru2 Ru3 80.82(11) . . ?
C5 Ru2 Ru3 96.16(12) . . ?
C6 Ru2 Ru1 102.32(13) . . ?
C8 Ru2 Ru1 163.63(14) . . ?
C7 Ru2 Ru1 96.32(10) . . ?
C5 Ru2 Ru1 80.32(10) . . ?
Ru3 Ru2 Ru1 63.11(3) . . ?
C11 Ru3 C10 94.00(16) . . ?
C11 Ru3 C12 93.90(16) . . ?
C10 Ru3 C12 91.75(16) . . ?
C11 Ru3 C9 91.25(16) . . ?
C10 Ru3 C9 91.22(16) . . ?
C12 Ru3 C9 173.86(14) . . ?
C11 Ru3 Ru2 82.84(13) . . ?
C10 Ru3 Ru2 173.30(11) . . ?
C12 Ru3 Ru2 94.35(11) . . ?
C9 Ru3 Ru2 82.97(11) . . ?
C11 Ru3 Ag1 158.27(12) . . ?
C10 Ru3 Ag1 66.90(11) . . ?
C12 Ru3 Ag1 77.15(11) . . ?
C9 Ru3 Ag1 99.12(11) . . ?
Ru2 Ru3 Ag1 117.21(3) . . ?
C11 Ru3 Ru1 140.67(13) . . ?
C10 Ru3 Ru1 125.22(10) . . ?
C12 Ru3 Ru1 83.11(10) . . ?
C9 Ru3 Ru1 90.79(10) . . ?
Ru2 Ru3 Ru1 58.471(17) . . ?
Ag1 Ru3 Ru1 58.76(2) . . ?
C22 Ru4 C23 92.83(18) . . ?
C22 Ru4 C24 91.14(16) . . ?
C23 Ru4 C24 90.23(16) . . ?
C22 Ru4 C21 93.07(16) . . ?
C23 Ru4 C21 92.08(17) . . ?
C24 Ru4 C21 175.09(17) . . ?
C22 Ru4 Ru5 85.43(15) . . ?
C23 Ru4 Ru5 172.78(11) . . ?
C24 Ru4 Ru5 82.81(12) . . ?
C21 Ru4 Ru5 95.01(13) . . ?
C22 Ru4 Ag1 156.87(14) . . ?
C23 Ru4 Ag1 65.44(11) . . ?
C24 Ru4 Ag1 96.51(11) . . ?
C21 Ru4 Ag1 80.54(11) . . ?
Ru5 Ru4 Ag1 117.12(3) . . ?
C22 Ru4 Ru6 143.37(15) . . ?
C23 Ru4 Ru6 123.77(11) . . ?
C24 Ru4 Ru6 90.14(12) . . ?
C21 Ru4 Ru6 84.98(12) . . ?
Ru5 Ru4 Ru6 58.44(2) . . ?
Ag1 Ru4 Ru6 58.68(2) . . ?
C19 Ru5 C18 99.4(2) . . ?
C19 Ru5 C17 89.64(19) . . ?
C18 Ru5 C17 91.27(19) . . ?
C19 Ru5 C20 91.68(19) . . ?
C18 Ru5 C20 88.99(19) . . ?
C17 Ru5 C20 178.60(17) . . ?
C19 Ru5 Ru6 159.38(16) . . ?
C18 Ru5 Ru6 100.81(14) . . ?
C17 Ru5 Ru6 93.89(12) . . ?
C20 Ru5 Ru6 84.71(12) . . ?
C19 Ru5 Ru4 97.18(16) . . ?
C18 Ru5 Ru4 162.74(13) . . ?
C17 Ru5 Ru4 84.13(14) . . ?
C20 Ru5 Ru4 95.23(13) . . ?
Ru6 Ru5 Ru4 63.08(3) . . ?
C14 Ru6 C15 94.09(17) . . ?
C14 Ru6 C13 91.17(16) . . ?
C15 Ru6 C13 89.85(15) . . ?
C14 Ru6 C16 92.99(16) . . ?
C15 Ru6 C16 91.74(15) . . ?
C13 Ru6 C16 175.43(16) . . ?
C14 Ru6 Ru5 84.52(12) . . ?
C15 Ru6 Ru5 173.96(11) . . ?
C13 Ru6 Ru5 84.31(11) . . ?
C16 Ru6 Ru5 94.20(11) . . ?
C14 Ru6 Ag1 157.61(12) . . ?
C15 Ru6 Ag1 65.07(12) . . ?
C13 Ru6 Ag1 96.61(12) . . ?
C16 Ru6 Ag1 80.20(11) . . ?
Ru5 Ru6 Ag1 117.06(3) . . ?
C14 Ru6 Ru4 142.65(12) . . ?
C15 Ru6 Ru4 123.24(12) . . ?
C13 Ru6 Ru4 90.06(12) . . ?
C16 Ru6 Ru4 85.49(11) . . ?
Ru5 Ru6 Ru4 58.48(2) . . ?
Ag1 Ru6 Ru4 58.59(2) . . ?
O1_4 Al1 O1_7 109.8(11) . . ?
O1_3 Al1 O1_7 107.0(4) . . ?
O1_4 Al1 O1_9 101.4(11) . . ?
O1_3 Al1 O1_9 108.1(4) . . ?
O1_7 Al1 O1_9 115.60(14) . . ?
O1_4 Al1 O1_8 117.9(18) . . ?
O1_7 Al1 O1_8 106.3(13) . . ?
O1_9 Al1 O1_8 106.2(12) . . ?
O1_3 Al1 O1_2 114.0(6) . . ?
O1_7 Al1 O1_2 106.0(4) . . ?
O1_9 Al1 O1_2 106.3(4) . . ?
O1 C1 Ru1 175.6(3) . . ?
O2 C2 Ru1 171.0(3) . . ?
O3 C3 Ru1 177.4(4) . . ?
O4 C4 Ru1 175.6(3) . . ?
O5 C5 Ru2 173.3(3) . . ?
O6 C6 Ru2 176.8(4) . . ?
O7 C7 Ru2 173.6(3) . . ?
O8 C8 Ru2 176.4(5) . . ?
O9 C9 Ru3 175.7(3) . . ?
O10 C10 Ru3 171.2(3) . . ?
O11 C11 Ru3 178.1(4) . . ?
O12 C12 Ru3 175.5(3) . . ?
O13 C13 Ru6 174.4(3) . . ?
O14 C14 Ru6 177.9(4) . . ?
O15 C15 Ru6 170.3(3) . . ?
O16 C16 Ru6 175.0(3) . . ?
O17 C17 Ru5 174.0(4) . . ?
O18 C18 Ru5 179.7(4) . . ?
O19 C19 Ru5 177.8(5) . . ?
O20 C20 Ru5 174.0(4) . . ?
O21 C21 Ru4 175.5(4) . . ?
O22 C22 Ru4 177.6(4) . . ?
O23 C23 Ru4 169.9(3) . . ?
O24 C24 Ru4 174.7(4) . . ?
C1_2 O1_2 Al1 145.9(9) . . ?
O1_2 C1_2 C3_2 111.4(7) . . ?
O1_2 C1_2 C2_2 111.8(7) . . ?
C3_2 C1_2 C2_2 108.9(5) . . ?
O1_2 C1_2 C4_2 106.6(7) . . ?
C3_2 C1_2 C4_2 109.7(5) . . ?
C2_2 C1_2 C4_2 108.4(5) . . ?
F1_2 C2_2 F3_2 106.5(5) . . ?
F1_2 C2_2 F2_2 107.9(5) . . ?
F3_2 C2_2 F2_2 106.9(5) . . ?
F1_2 C2_2 C1_2 110.6(5) . . ?
F3_2 C2_2 C1_2 111.6(4) . . ?
F2_2 C2_2 C1_2 113.0(5) . . ?
F5_2 C3_2 F6_2 107.8(6) . . ?
F5_2 C3_2 F4_2 108.5(6) . . ?
F6_2 C3_2 F4_2 107.3(6) . . ?
F5_2 C3_2 C1_2 110.8(6) . . ?
F6_2 C3_2 C1_2 112.1(5) . . ?
F4_2 C3_2 C1_2 110.1(5) . . ?
F7_2 C4_2 F9_2 107.3(5) . . ?
F7_2 C4_2 F8_2 107.6(5) . . ?
F9_2 C4_2 F8_2 108.0(5) . . ?
F7_2 C4_2 C1_2 110.6(5) . . ?
F9_2 C4_2 C1_2 111.2(5) . . ?
F8_2 C4_2 C1_2 111.9(4) . . ?
C1_3 O1_3 Al1 148.5(8) . . ?
O1_3 C1_3 C3_3 111.1(6) . . ?
O1_3 C1_3 C4_3 107.0(6) . . ?
C3_3 C1_3 C4_3 109.7(4) . . ?
O1_3 C1_3 C2_3 111.0(5) . . ?
C3_3 C1_3 C2_3 109.1(4) . . ?
C4_3 C1_3 C2_3 108.9(4) . . ?
F1_3 C2_3 F3_3 107.3(5) . . ?
F1_3 C2_3 F2_3 107.3(5) . . ?
F3_3 C2_3 F2_3 107.3(5) . . ?
F1_3 C2_3 C1_3 111.2(5) . . ?
F3_3 C2_3 C1_3 111.0(5) . . ?
F2_3 C2_3 C1_3 112.5(5) . . ?
F5_3 C3_3 F6_3 108.2(5) . . ?
F5_3 C3_3 F4_3 106.8(5) . . ?
F6_3 C3_3 F4_3 107.2(5) . . ?
F5_3 C3_3 C1_3 110.4(4) . . ?
F6_3 C3_3 C1_3 113.0(5) . . ?
F4_3 C3_3 C1_3 111.0(5) . . ?
F7_3 C4_3 F9_3 107.2(5) . . ?
F7_3 C4_3 F8_3 107.4(5) . . ?
F9_3 C4_3 F8_3 107.9(5) . . ?
F7_3 C4_3 C1_3 110.8(4) . . ?
F9_3 C4_3 C1_3 111.2(4) . . ?
F8_3 C4_3 C1_3 112.1(5) . . ?
C1_4 O1_4 Al1 152(2) . . ?
O1_4 C1_4 C2_4 109.9(16) . . ?
O1_4 C1_4 C3_4 110.1(16) . . ?
C2_4 C1_4 C3_4 109.3(9) . . ?
O1_4 C1_4 C4_4 109.0(16) . . ?
C2_4 C1_4 C4_4 109.8(9) . . ?
C3_4 C1_4 C4_4 108.7(9) . . ?
F3_4 C2_4 F1_4 105.4(13) . . ?
F3_4 C2_4 F2_4 107.8(12) . . ?
F1_4 C2_4 F2_4 107.0(11) . . ?
F3_4 C2_4 C1_4 113.4(11) . . ?
F1_4 C2_4 C1_4 111.3(10) . . ?
F2_4 C2_4 C1_4 111.5(10) . . ?
F4_4 C3_4 F5_4 106.7(13) . . ?
F4_4 C3_4 F6_4 108.6(13) . . ?
F5_4 C3_4 F6_4 107.5(11) . . ?
F4_4 C3_4 C1_4 108.6(12) . . ?
F5_4 C3_4 C1_4 111.5(9) . . ?
F6_4 C3_4 C1_4 113.7(10) . . ?
F9_4 C4_4 F8_4 109.4(13) . . ?
F9_4 C4_4 F7_4 106.7(12) . . ?
F8_4 C4_4 F7_4 108.2(12) . . ?
F9_4 C4_4 C1_4 110.8(12) . . ?
F8_4 C4_4 C1_4 111.7(10) . . ?
F7_4 C4_4 C1_4 109.8(11) . . ?
F1_6 C1_6 C6_6 119.9(7) . . ?
F1_6 C1_6 C2_6 120.1(7) . . ?
C6_6 C1_6 C2_6 120.0(7) . . ?
F2_6 C2_6 C3_6 120.1(6) . . ?
F2_6 C2_6 C1_6 119.6(6) . . ?
C3_6 C2_6 C1_6 120.2(6) . . ?
F3_6 C3_6 C2_6 119.5(6) . . ?
F3_6 C3_6 C4_6 120.7(6) . . ?
C2_6 C3_6 C4_6 119.7(6) . . ?
F4_6 C4_6 C3_6 118.3(6) . . ?
F4_6 C4_6 C5_6 121.1(6) . . ?
C3_6 C4_6 C5_6 120.6(6) . . ?
C6_6 C5_6 C4_6 119.5(7) . . ?
C6_6 C5_6 H5_6 120.2 . . ?
C4_6 C5_6 H5_6 120.2 . . ?
C5_6 C6_6 C1_6 120.0(7) . . ?
C5_6 C6_6 H6_6 120.0 . . ?
C1_6 C6_6 H6_6 120.0 . . ?
C1_8 O1_8 Al1 148(3) . . ?
O1_8 C1_8 C2_8 110.8(18) . . ?
O1_8 C1_8 C3_8 108.2(17) . . ?
C2_8 C1_8 C3_8 109.9(11) . . ?
O1_8 C1_8 C4_8 109.0(18) . . ?
C2_8 C1_8 C4_8 109.7(11) . . ?
C3_8 C1_8 C4_8 109.0(11) . . ?
F2_8 C2_8 F3_8 107.6(14) . . ?
F2_8 C2_8 F1_8 106.5(14) . . ?
F3_8 C2_8 F1_8 107.5(14) . . ?
F2_8 C2_8 C1_8 112.6(14) . . ?
F3_8 C2_8 C1_8 111.1(13) . . ?
F1_8 C2_8 C1_8 111.3(12) . . ?
F4_8 C3_8 F5_8 107.3(13) . . ?
F4_8 C3_8 F6_8 107.5(14) . . ?
F5_8 C3_8 F6_8 107.0(14) . . ?
F4_8 C3_8 C1_8 111.6(12) . . ?
F5_8 C3_8 C1_8 111.4(12) . . ?
F6_8 C3_8 C1_8 111.8(13) . . ?
F9_8 C4_8 F7_8 107.1(14) . . ?
F9_8 C4_8 F8_8 106.0(14) . . ?
F7_8 C4_8 F8_8 108.7(15) . . ?
F9_8 C4_8 C1_8 112.4(12) . . ?
F7_8 C4_8 C1_8 110.2(12) . . ?
F8_8 C4_8 C1_8 112.1(15) . . ?
F1_5 C1_5 C2_5 122.9(14) . . ?
F1_5 C1_5 C6_5 117.4(14) . . ?
C2_5 C1_5 C6_5 119.7(13) . . ?
F2_5 C2_5 C1_5 118.5(13) . . ?
F2_5 C2_5 C3_5 121.1(13) . . ?
C1_5 C2_5 C3_5 120.4(12) . . ?
F3_5 C3_5 C2_5 121.7(13) . . ?
F3_5 C3_5 C4_5 118.0(13) . . ?
C2_5 C3_5 C4_5 120.2(12) . . ?
F4_5 C4_5 C5_5 122.3(14) . . ?
F4_5 C4_5 C3_5 118.8(14) . . ?
C5_5 C4_5 C3_5 118.9(13) . . ?
C4_5 C5_5 C6_5 121.5(16) . . ?
C4_5 C5_5 H5_5 119.2 . . ?
C6_5 C5_5 H5_5 119.2 . . ?
C5_5 C6_5 C1_5 119.3(16) . . ?
C5_5 C6_5 H6_5 120.4 . . ?
C1_5 C6_5 H6_5 120.4 . . ?
C1_7 O1_7 Al1 149.6(2) . . ?
O1_7 C1_7 C4_7 108.9(3) . . ?
O1_7 C1_7 C2_7 111.8(3) . . ?
C4_7 C1_7 C2_7 109.8(3) . . ?
O1_7 C1_7 C3_7 107.9(3) . . ?
C4_7 C1_7 C3_7 109.5(3) . . ?
C2_7 C1_7 C3_7 108.9(3) . . ?
F1_7 C2_7 F3_7 107.6(3) . . ?
F1_7 C2_7 F2_7 107.8(3) . . ?
F3_7 C2_7 F2_7 107.2(3) . . ?
F1_7 C2_7 C1_7 111.4(3) . . ?
F3_7 C2_7 C1_7 110.3(3) . . ?
F2_7 C2_7 C1_7 112.3(3) . . ?
F4_7 C3_7 F6_7 107.9(3) . . ?
F4_7 C3_7 F5_7 107.8(3) . . ?
F6_7 C3_7 F5_7 107.6(3) . . ?
F4_7 C3_7 C1_7 111.1(3) . . ?
F6_7 C3_7 C1_7 112.7(3) . . ?
F5_7 C3_7 C1_7 109.5(3) . . ?
F9_7 C4_7 F8_7 107.4(3) . . ?
F9_7 C4_7 F7_7 107.6(4) . . ?
F8_7 C4_7 F7_7 107.1(3) . . ?
F9_7 C4_7 C1_7 111.4(3) . . ?
F8_7 C4_7 C1_7 112.3(3) . . ?
F7_7 C4_7 C1_7 110.7(3) . . ?
C1_9 O1_9 Al1 147.0(2) . . ?
O1_9 C1_9 C4_9 112.5(3) . . ?
O1_9 C1_9 C3_9 109.5(3) . . ?
C4_9 C1_9 C3_9 108.8(3) . . ?
O1_9 C1_9 C2_9 108.0(3) . . ?
C4_9 C1_9 C2_9 109.1(3) . . ?
C3_9 C1_9 C2_9 108.8(3) . . ?
F3_9 C2_9 F2_9 108.0(3) . . ?
F3_9 C2_9 F1_9 107.0(3) . . ?
F2_9 C2_9 F1_9 107.5(3) . . ?
F3_9 C2_9 C1_9 111.1(3) . . ?
F2_9 C2_9 C1_9 113.2(3) . . ?
F1_9 C2_9 C1_9 109.8(3) . . ?
F4_9 C3_9 F6_9 109.0(3) . . ?
F4_9 C3_9 F5_9 106.6(3) . . ?
F6_9 C3_9 F5_9 107.5(3) . . ?
F4_9 C3_9 C1_9 110.6(3) . . ?
F6_9 C3_9 C1_9 112.6(3) . . ?
F5_9 C3_9 C1_9 110.4(3) . . ?
F9_9 C4_9 F8_9 108.1(3) . . ?
F9_9 C4_9 F7_9 107.8(3) . . ?
F8_9 C4_9 F7_9 107.5(3) . . ?
F9_9 C4_9 C1_9 109.4(3) . . ?
F8_9 C4_9 C1_9 112.8(3) . . ?
F7_9 C4_9 C1_9 111.1(3) . . ?

loop_
_geom_bond_atom_site_label_1
_geom_bond_atom_site_label_2
_geom_bond_distance
_geom_bond_site_symmetry_2
_geom_bond_publ_flag
Ag1 Ru4 2.8870(11) . ?
Ag1 Ru3 2.8886(10) . ?
Ag1 Ru6 2.8899(11) . ?
Ag1 Ru1 2.8927(11) . ?
Ru1 C3 1.934(4) . ?
Ru1 C2 1.938(4) . ?
Ru1 C1 1.951(4) . ?
Ru1 C4 1.962(4) . ?
Ru1 Ru2 2.8714(10) . ?
Ru1 Ru3 3.0044(14) . ?
Ru2 C6 1.932(4) . ?
Ru2 C8 1.935(4) . ?
Ru2 C7 1.943(4) . ?
Ru2 C5 1.945(4) . ?
Ru2 Ru3 2.8699(11) . ?
Ru3 C11 1.926(4) . ?
Ru3 C10 1.941(4) . ?
Ru3 C12 1.953(4) . ?
Ru3 C9 1.958(4) . ?
Ru4 C22 1.914(4) . ?
Ru4 C23 1.933(4) . ?
Ru4 C24 1.957(4) . ?
Ru4 C21 1.961(4) . ?
Ru4 Ru5 2.8743(11) . ?
Ru4 Ru6 3.0066(11) . ?
Ru5 C19 1.928(5) . ?
Ru5 C18 1.929(5) . ?
Ru5 C17 1.955(4) . ?
Ru5 C20 1.960(4) . ?
Ru5 Ru6 2.8732(11) . ?
Ru6 C14 1.919(4) . ?
Ru6 C15 1.936(4) . ?
Ru6 C13 1.954(4) . ?
Ru6 C16 1.957(4) . ?
Al1 O1_4 1.69(2) . ?
Al1 O1_3 1.718(8) . ?
Al1 O1_7 1.724(3) . ?
Al1 O1_9 1.731(3) . ?
Al1 O1_8 1.75(3) . ?
Al1 O1_2 1.747(9) . ?
O4 C4 1.130(5) . ?
O5 C5 1.136(4) . ?
O6 C6 1.124(5) . ?
O7 C7 1.138(4) . ?
O8 C8 1.135(5) . ?
O9 C9 1.130(5) . ?
O10 C10 1.125(5) . ?
O11 C11 1.134(5) . ?
O12 C12 1.133(5) . ?
O13 C13 1.133(4) . ?
O14 C14 1.138(5) . ?
O2 C2 1.135(4) . ?
O1 C1 1.131(5) . ?
O15 C15 1.137(4) . ?
O16 C16 1.135(4) . ?
O17 C17 1.129(5) . ?
O18 C18 1.121(6) . ?
O19 C19 1.132(6) . ?
O20 C20 1.130(5) . ?
O21 C21 1.134(5) . ?
O22 C22 1.140(5) . ?
O23 C23 1.139(5) . ?
O24 C24 1.134(5) . ?
O3 C3 1.126(5) . ?
O1_2 C1_2 1.348(7) . ?
C1_2 C3_2 1.555(7) . ?
C1_2 C2_2 1.557(7) . ?
C1_2 C4_2 1.557(7) . ?
C2_2 F1_2 1.317(7) . ?
C2_2 F3_2 1.333(6) . ?
C2_2 F2_2 1.346(6) . ?
C3_2 F5_2 1.323(8) . ?
C3_2 F6_2 1.339(7) . ?
C3_2 F4_2 1.339(8) . ?
C4_2 F7_2 1.321(7) . ?
C4_2 F9_2 1.336(7) . ?
C4_2 F8_2 1.341(6) . ?
O1_3 C1_3 1.357(6) . ?
C1_3 C3_3 1.546(7) . ?
C1_3 C4_3 1.549(6) . ?
C1_3 C2_3 1.565(6) . ?
C2_3 F1_3 1.317(7) . ?
C2_3 F3_3 1.335(7) . ?
C2_3 F2_3 1.343(6) . ?
C3_3 F5_3 1.331(6) . ?
C3_3 F6_3 1.339(6) . ?
C3_3 F4_3 1.344(6) . ?
C4_3 F7_3 1.327(6) . ?
C4_3 F9_3 1.333(6) . ?
C4_3 F8_3 1.339(6) . ?
O1_4 C1_4 1.353(13) . ?
C1_4 C2_4 1.545(11) . ?
C1_4 C3_4 1.556(11) . ?
C1_4 C4_4 1.559(11) . ?
C2_4 F3_4 1.329(12) . ?
C2_4 F1_4 1.335(11) . ?
C2_4 F2_4 1.336(11) . ?
C3_4 F4_4 1.328(12) . ?
C3_4 F5_4 1.331(11) . ?
C3_4 F6_4 1.337(11) . ?
C4_4 F9_4 1.322(12) . ?
C4_4 F8_4 1.335(11) . ?
C4_4 F7_4 1.337(12) . ?
F1_6 C1_6 1.344(8) . ?
F2_6 C2_6 1.356(7) . ?
F3_6 C3_6 1.353(7) . ?
F4_6 C4_6 1.353(7) . ?
C1_6 C6_6 1.377(9) . ?
C1_6 C2_6 1.382(8) . ?
C2_6 C3_6 1.363(8) . ?
C3_6 C4_6 1.378(8) . ?
C4_6 C5_6 1.378(8) . ?
C5_6 C6_6 1.376(8) . ?
C5_6 H5_6 0.9500 . ?
C6_6 H6_6 0.9500 . ?
O1_8 C1_8 1.356(13) . ?
C1_8 C2_8 1.549(12) . ?
C1_8 C3_8 1.554(12) . ?
C1_8 C4_8 1.557(12) . ?
C2_8 F2_8 1.334(13) . ?
C2_8 F3_8 1.334(13) . ?
C2_8 F1_8 1.335(13) . ?
C3_8 F4_8 1.330(13) . ?
C3_8 F5_8 1.330(13) . ?
C3_8 F6_8 1.332(13) . ?
C4_8 F9_8 1.328(13) . ?
C4_8 F7_8 1.330(13) . ?
C4_8 F8_8 1.334(13) . ?
F1_5 C1_5 1.352(13) . ?
F2_5 C2_5 1.340(13) . ?
F3_5 C3_5 1.351(13) . ?
F4_5 C4_5 1.362(13) . ?
C1_5 C2_5 1.369(12) . ?
C1_5 C6_5 1.377(13) . ?
C2_5 C3_5 1.372(12) . ?
C3_5 C4_5 1.375(12) . ?
C4_5 C5_5 1.363(13) . ?
C5_5 C6_5 1.372(13) . ?
C5_5 H5_5 0.9500 . ?
C6_5 H6_5 0.9500 . ?
O1_7 C1_7 1.354(4) . ?
C1_7 C4_7 1.548(5) . ?
C1_7 C2_7 1.554(5) . ?
C1_7 C3_7 1.562(5) . ?
C2_7 F1_7 1.333(4) . ?
C2_7 F3_7 1.334(5) . ?
C2_7 F2_7 1.343(4) . ?
C3_7 F4_7 1.325(5) . ?
C3_7 F6_7 1.337(4) . ?
C3_7 F5_7 1.346(5) . ?
C4_7 F9_7 1.321(5) . ?
C4_7 F8_7 1.337(5) . ?
C4_7 F7_7 1.340(5) . ?
O1_9 C1_9 1.350(4) . ?
C1_9 C4_9 1.559(5) . ?
C1_9 C3_9 1.560(5) . ?
C1_9 C2_9 1.562(5) . ?
C2_9 F3_9 1.323(4) . ?
C2_9 F2_9 1.332(5) . ?
C2_9 F1_9 1.345(4) . ?
C3_9 F4_9 1.329(4) . ?
C3_9 F6_9 1.329(5) . ?
C3_9 F5_9 1.341(4) . ?
C4_9 F9_9 1.328(4) . ?
C4_9 F8_9 1.334(4) . ?
C4_9 F7_9 1.335(4) . ?

loop_
_geom_torsion_atom_site_label_1
_geom_torsion_atom_site_label_2
_geom_torsion_atom_site_label_3
_geom_torsion_atom_site_label_4
_geom_torsion
_geom_torsion_site_symmetry_1
_geom_torsion_site_symmetry_2
_geom_torsion_site_symmetry_3
_geom_torsion_site_symmetry_4
_geom_torsion_publ_flag
O1_3 Al1 O1_2 C1_2 83.2(17) . . . . ?
O1_7 Al1 O1_2 C1_2 -159.4(15) . . . . ?
O1_9 Al1 O1_2 C1_2 -35.9(17) . . . . ?
Al1 O1_2 C1_2 C3_2 -64.1(17) . . . . ?
Al1 O1_2 C1_2 C2_2 58.0(17) . . . . ?
Al1 O1_2 C1_2 C4_2 176.3(14) . . . . ?
O1_2 C1_2 C2_2 F1_2 37.5(8) . . . . ?
C3_2 C1_2 C2_2 F1_2 161.0(5) . . . . ?
C4_2 C1_2 C2_2 F1_2 -79.7(6) . . . . ?
O1_2 C1_2 C2_2 F3_2 -80.9(8) . . . . ?
C3_2 C1_2 C2_2 F3_2 42.5(6) . . . . ?
C4_2 C1_2 C2_2 F3_2 161.8(4) . . . . ?
O1_2 C1_2 C2_2 F2_2 158.6(7) . . . . ?
C3_2 C1_2 C2_2 F2_2 -78.0(6) . . . . ?
C4_2 C1_2 C2_2 F2_2 41.3(6) . . . . ?
O1_2 C1_2 C3_2 F5_2 45.4(9) . . . . ?
C2_2 C1_2 C3_2 F5_2 -78.3(7) . . . . ?
C4_2 C1_2 C3_2 F5_2 163.2(6) . . . . ?
O1_2 C1_2 C3_2 F6_2 165.9(7) . . . . ?
C2_2 C1_2 C3_2 F6_2 42.2(6) . . . . ?
C4_2 C1_2 C3_2 F6_2 -76.3(6) . . . . ?
O1_2 C1_2 C3_2 F4_2 -74.6(8) . . . . ?
C2_2 C1_2 C3_2 F4_2 161.7(5) . . . . ?
C4_2 C1_2 C3_2 F4_2 43.2(7) . . . . ?
O1_2 C1_2 C4_2 F7_2 44.2(8) . . . . ?
C3_2 C1_2 C4_2 F7_2 -76.5(6) . . . . ?
C2_2 C1_2 C4_2 F7_2 164.7(5) . . . . ?
O1_2 C1_2 C4_2 F9_2 -74.9(8) . . . . ?
C3_2 C1_2 C4_2 F9_2 164.4(5) . . . . ?
C2_2 C1_2 C4_2 F9_2 45.6(6) . . . . ?
O1_2 C1_2 C4_2 F8_2 164.1(7) . . . . ?
C3_2 C1_2 C4_2 F8_2 43.4(6) . . . . ?
C2_2 C1_2 C4_2 F8_2 -75.4(6) . . . . ?
O1_7 Al1 O1_3 C1_3 -30.7(16) . . . . ?
O1_9 Al1 O1_3 C1_3 -155.8(14) . . . . ?
O1_2 Al1 O1_3 C1_3 86.2(15) . . . . ?
Al1 O1_3 C1_3 C3_3 -55.3(16) . . . . ?
Al1 O1_3 C1_3 C4_3 -175.1(13) . . . . ?
Al1 O1_3 C1_3 C2_3 66.2(16) . . . . ?
O1_3 C1_3 C2_3 F1_3 39.3(8) . . . . ?
C3_3 C1_3 C2_3 F1_3 162.1(5) . . . . ?
C4_3 C1_3 C2_3 F1_3 -78.2(6) . . . . ?
O1_3 C1_3 C2_3 F3_3 -80.0(7) . . . . ?
C3_3 C1_3 C2_3 F3_3 42.8(6) . . . . ?
C4_3 C1_3 C2_3 F3_3 162.5(5) . . . . ?
O1_3 C1_3 C2_3 F2_3 159.8(7) . . . . ?
C3_3 C1_3 C2_3 F2_3 -77.4(6) . . . . ?
C4_3 C1_3 C2_3 F2_3 42.3(7) . . . . ?
O1_3 C1_3 C3_3 F5_3 44.5(7) . . . . ?
C4_3 C1_3 C3_3 F5_3 162.7(5) . . . . ?
C2_3 C1_3 C3_3 F5_3 -78.1(6) . . . . ?
O1_3 C1_3 C3_3 F6_3 166.0(6) . . . . ?
C4_3 C1_3 C3_3 F6_3 -75.9(6) . . . . ?
C2_3 C1_3 C3_3 F6_3 43.3(6) . . . . ?
O1_3 C1_3 C3_3 F4_3 -73.6(7) . . . . ?
C4_3 C1_3 C3_3 F4_3 44.5(6) . . . . ?
C2_3 C1_3 C3_3 F4_3 163.7(5) . . . . ?
O1_3 C1_3 C4_3 F7_3 45.6(7) . . . . ?
C3_3 C1_3 C4_3 F7_3 -75.1(6) . . . . ?
C2_3 C1_3 C4_3 F7_3 165.6(5) . . . . ?
O1_3 C1_3 C4_3 F9_3 -73.5(7) . . . . ?
C3_3 C1_3 C4_3 F9_3 165.8(5) . . . . ?
C2_3 C1_3 C4_3 F9_3 46.5(6) . . . . ?
O1_3 C1_3 C4_3 F8_3 165.6(6) . . . . ?
C3_3 C1_3 C4_3 F8_3 44.9(6) . . . . ?
C2_3 C1_3 C4_3 F8_3 -74.4(6) . . . . ?
O1_7 Al1 O1_4 C1_4 -176(5) . . . . ?
O1_9 Al1 O1_4 C1_4 -53(5) . . . . ?
O1_8 Al1 O1_4 C1_4 62(6) . . . . ?
Al1 O1_4 C1_4 C2_4 121(5) . . . . ?
Al1 O1_4 C1_4 C3_4 0(6) . . . . ?
Al1 O1_4 C1_4 C4_4 -119(5) . . . . ?
O1_4 C1_4 C2_4 F3_4 -42(2) . . . . ?
C3_4 C1_4 C2_4 F3_4 78.7(15) . . . . ?
C4_4 C1_4 C2_4 F3_4 -162.1(14) . . . . ?
O1_4 C1_4 C2_4 F1_4 76.5(19) . . . . ?
C3_4 C1_4 C2_4 F1_4 -162.6(11) . . . . ?
C4_4 C1_4 C2_4 F1_4 -43.4(14) . . . . ?
O1_4 C1_4 C2_4 F2_4 -164.1(18) . . . . ?
C3_4 C1_4 C2_4 F2_4 -43.2(14) . . . . ?
C4_4 C1_4 C2_4 F2_4 76.0(13) . . . . ?
O1_4 C1_4 C3_4 F4_4 -41(2) . . . . ?
C2_4 C1_4 C3_4 F4_4 -161.4(14) . . . . ?
C4_4 C1_4 C3_4 F4_4 78.8(15) . . . . ?
O1_4 C1_4 C3_4 F5_4 76.7(18) . . . . ?
C2_4 C1_4 C3_4 F5_4 -44.1(13) . . . . ?
C4_4 C1_4 C3_4 F5_4 -163.9(10) . . . . ?
O1_4 C1_4 C3_4 F6_4 -161.6(19) . . . . ?
C2_4 C1_4 C3_4 F6_4 77.6(14) . . . . ?
C4_4 C1_4 C3_4 F6_4 -42.2(15) . . . . ?
O1_4 C1_4 C4_4 F9_4 -42.0(19) . . . . ?
C2_4 C1_4 C4_4 F9_4 78.5(13) . . . . ?
C3_4 C1_4 C4_4 F9_4 -162.0(12) . . . . ?
O1_4 C1_4 C4_4 F8_4 -164.2(17) . . . . ?
C2_4 C1_4 C4_4 F8_4 -43.8(13) . . . . ?
C3_4 C1_4 C4_4 F8_4 75.7(12) . . . . ?
O1_4 C1_4 C4_4 F7_4 76(2) . . . . ?
C2_4 C1_4 C4_4 F7_4 -163.9(12) . . . . ?
C3_4 C1_4 C4_4 F7_4 -44.4(14) . . . . ?
F1_6 C1_6 C2_6 F2_6 0.5(10) . . . . ?
C6_6 C1_6 C2_6 F2_6 -179.6(6) . . . . ?
F1_6 C1_6 C2_6 C3_6 179.1(6) . . . . ?
C6_6 C1_6 C2_6 C3_6 -1.0(10) . . . . ?
F2_6 C2_6 C3_6 F3_6 -1.1(9) . . . . ?
C1_6 C2_6 C3_6 F3_6 -179.7(6) . . . . ?
F2_6 C2_6 C3_6 C4_6 179.3(6) . . . . ?
C1_6 C2_6 C3_6 C4_6 0.7(10) . . . . ?
F3_6 C3_6 C4_6 F4_6 0.5(9) . . . . ?
C2_6 C3_6 C4_6 F4_6 -179.9(6) . . . . ?
F3_6 C3_6 C4_6 C5_6 -179.6(6) . . . . ?
C2_6 C3_6 C4_6 C5_6 0.0(10) . . . . ?
F4_6 C4_6 C5_6 C6_6 179.5(6) . . . . ?
C3_6 C4_6 C5_6 C6_6 -0.4(10) . . . . ?
C4_6 C5_6 C6_6 C1_6 0.1(10) . . . . ?
F1_6 C1_6 C6_6 C5_6 -179.5(7) . . . . ?
C2_6 C1_6 C6_6 C5_6 0.6(11) . . . . ?
O1_4 Al1 O1_8 C1_8 84(6) . . . . ?
O1_7 Al1 O1_8 C1_8 -40(6) . . . . ?
O1_9 Al1 O1_8 C1_8 -163(5) . . . . ?
Al1 O1_8 C1_8 C2_8 -40(6) . . . . ?
Al1 O1_8 C1_8 C3_8 -160(5) . . . . ?
Al1 O1_8 C1_8 C4_8 81(6) . . . . ?
O1_8 C1_8 C2_8 F2_8 -166(2) . . . . ?
C3_8 C1_8 C2_8 F2_8 -46.1(17) . . . . ?
C4_8 C1_8 C2_8 F2_8 73.8(16) . . . . ?
O1_8 C1_8 C2_8 F3_8 -45(2) . . . . ?
C3_8 C1_8 C2_8 F3_8 74.7(16) . . . . ?
C4_8 C1_8 C2_8 F3_8 -165.4(14) . . . . ?
O1_8 C1_8 C2_8 F1_8 75(2) . . . . ?
C3_8 C1_8 C2_8 F1_8 -165.6(14) . . . . ?
C4_8 C1_8 C2_8 F1_8 -45.7(17) . . . . ?
O1_8 C1_8 C3_8 F4_8 -43(2) . . . . ?
C2_8 C1_8 C3_8 F4_8 -163.9(14) . . . . ?
C4_8 C1_8 C3_8 F4_8 75.7(16) . . . . ?
O1_8 C1_8 C3_8 F5_8 77(2) . . . . ?
C2_8 C1_8 C3_8 F5_8 -44.1(17) . . . . ?
C4_8 C1_8 C3_8 F5_8 -164.4(14) . . . . ?
O1_8 C1_8 C3_8 F6_8 -163(2) . . . . ?
C2_8 C1_8 C3_8 F6_8 75.6(16) . . . . ?
C4_8 C1_8 C3_8 F6_8 -44.7(17) . . . . ?
O1_8 C1_8 C4_8 F9_8 -46(2) . . . . ?
C2_8 C1_8 C4_8 F9_8 75.2(17) . . . . ?
C3_8 C1_8 C4_8 F9_8 -164.4(15) . . . . ?
O1_8 C1_8 C4_8 F7_8 73(2) . . . . ?
C2_8 C1_8 C4_8 F7_8 -165.4(14) . . . . ?
C3_8 C1_8 C4_8 F7_8 -44.9(16) . . . . ?
O1_8 C1_8 C4_8 F8_8 -166(2) . . . . ?
C2_8 C1_8 C4_8 F8_8 -44.2(17) . . . . ?
C3_8 C1_8 C4_8 F8_8 76.3(17) . . . . ?
F1_5 C1_5 C2_5 F2_5 0(2) . . . . ?
C6_5 C1_5 C2_5 F2_5 -179.8(12) . . . . ?
F1_5 C1_5 C2_5 C3_5 179.5(12) . . . . ?
C6_5 C1_5 C2_5 C3_5 0(2) . . . . ?
F2_5 C2_5 C3_5 F3_5 -1.1(19) . . . . ?
C1_5 C2_5 C3_5 F3_5 179.5(12) . . . . ?
F2_5 C2_5 C3_5 C4_5 -179.4(12) . . . . ?
C1_5 C2_5 C3_5 C4_5 1(2) . . . . ?
F3_5 C3_5 C4_5 F4_5 0.6(19) . . . . ?
C2_5 C3_5 C4_5 F4_5 179.0(13) . . . . ?
F3_5 C3_5 C4_5 C5_5 -179.8(12) . . . . ?
C2_5 C3_5 C4_5 C5_5 -1(2) . . . . ?
F4_5 C4_5 C5_5 C6_5 -179.5(14) . . . . ?
C3_5 C4_5 C5_5 C6_5 1(2) . . . . ?
C4_5 C5_5 C6_5 C1_5 0(2) . . . . ?
F1_5 C1_5 C6_5 C5_5 -180.0(12) . . . . ?
C2_5 C1_5 C6_5 C5_5 0(2) . . . . ?
O1_4 Al1 O1_7 C1_7 35.8(14) . . . . ?
O1_3 Al1 O1_7 C1_7 161.3(6) . . . . ?
O1_9 Al1 O1_7 C1_7 -78.2(5) . . . . ?
O1_8 Al1 O1_7 C1_7 164.3(15) . . . . ?
O1_2 Al1 O1_7 C1_7 39.2(7) . . . . ?
Al1 O1_7 C1_7 C4_7 -110.0(5) . . . . ?
Al1 O1_7 C1_7 C2_7 11.5(7) . . . . ?
Al1 O1_7 C1_7 C3_7 131.2(4) . . . . ?
O1_7 C1_7 C2_7 F1_7 -81.2(4) . . . . ?
C4_7 C1_7 C2_7 F1_7 39.8(4) . . . . ?
C3_7 C1_7 C2_7 F1_7 159.7(3) . . . . ?
O1_7 C1_7 C2_7 F3_7 38.3(4) . . . . ?
C4_7 C1_7 C2_7 F3_7 159.3(3) . . . . ?
C3_7 C1_7 C2_7 F3_7 -80.9(4) . . . . ?
O1_7 C1_7 C2_7 F2_7 157.8(3) . . . . ?
C4_7 C1_7 C2_7 F2_7 -81.2(4) . . . . ?
C3_7 C1_7 C2_7 F2_7 38.7(4) . . . . ?
O1_7 C1_7 C3_7 F4_7 42.1(4) . . . . ?
C4_7 C1_7 C3_7 F4_7 -76.3(4) . . . . ?
C2_7 C1_7 C3_7 F4_7 163.6(3) . . . . ?
O1_7 C1_7 C3_7 F6_7 163.4(3) . . . . ?
C4_7 C1_7 C3_7 F6_7 45.0(4) . . . . ?
C2_7 C1_7 C3_7 F6_7 -75.1(4) . . . . ?
O1_7 C1_7 C3_7 F5_7 -76.8(4) . . . . ?
C4_7 C1_7 C3_7 F5_7 164.8(3) . . . . ?
C2_7 C1_7 C3_7 F5_7 44.7(4) . . . . ?
O1_7 C1_7 C4_7 F9_7 48.3(4) . . . . ?
C2_7 C1_7 C4_7 F9_7 -74.4(4) . . . . ?
C3_7 C1_7 C4_7 F9_7 166.0(3) . . . . ?
O1_7 C1_7 C4_7 F8_7 168.9(3) . . . . ?
C2_7 C1_7 C4_7 F8_7 46.2(4) . . . . ?
C3_7 C1_7 C4_7 F8_7 -73.4(4) . . . . ?
O1_7 C1_7 C4_7 F7_7 -71.5(4) . . . . ?
C2_7 C1_7 C4_7 F7_7 165.8(3) . . . . ?
C3_7 C1_7 C4_7 F7_7 46.3(4) . . . . ?
O1_4 Al1 O1_9 C1_9 169.9(12) . . . . ?
O1_3 Al1 O1_9 C1_9 48.5(6) . . . . ?
O1_7 Al1 O1_9 C1_9 -71.4(5) . . . . ?
O1_8 Al1 O1_9 C1_9 46.2(15) . . . . ?
O1_2 Al1 O1_9 C1_9 171.4(6) . . . . ?
Al1 O1_9 C1_9 C4_9 9.6(6) . . . . ?
Al1 O1_9 C1_9 C3_9 -111.6(4) . . . . ?
Al1 O1_9 C1_9 C2_9 130.1(4) . . . . ?
O1_9 C1_9 C2_9 F3_9 42.7(4) . . . . ?
C4_9 C1_9 C2_9 F3_9 165.3(3) . . . . ?
C3_9 C1_9 C2_9 F3_9 -76.1(4) . . . . ?
O1_9 C1_9 C2_9 F2_9 164.5(3) . . . . ?
C4_9 C1_9 C2_9 F2_9 -72.9(4) . . . . ?
C3_9 C1_9 C2_9 F2_9 45.7(4) . . . . ?
O1_9 C1_9 C2_9 F1_9 -75.5(3) . . . . ?
C4_9 C1_9 C2_9 F1_9 47.1(4) . . . . ?
C3_9 C1_9 C2_9 F1_9 165.7(3) . . . . ?
O1_9 C1_9 C3_9 F4_9 45.0(4) . . . . ?
C4_9 C1_9 C3_9 F4_9 -78.4(4) . . . . ?
C2_9 C1_9 C3_9 F4_9 162.9(3) . . . . ?
O1_9 C1_9 C3_9 F6_9 167.2(3) . . . . ?
C4_9 C1_9 C3_9 F6_9 43.8(4) . . . . ?
C2_9 C1_9 C3_9 F6_9 -75.0(4) . . . . ?
O1_9 C1_9 C3_9 F5_9 -72.7(4) . . . . ?
C4_9 C1_9 C3_9 F5_9 163.9(3) . . . . ?
C2_9 C1_9 C3_9 F5_9 45.1(4) . . . . ?
O1_9 C1_9 C4_9 F9_9 37.3(4) . . . . ?
C3_9 C1_9 C4_9 F9_9 158.8(3) . . . . ?
C2_9 C1_9 C4_9 F9_9 -82.6(4) . . . . ?
O1_9 C1_9 C4_9 F8_9 157.5(3) . . . . ?
C3_9 C1_9 C4_9 F8_9 -81.0(4) . . . . ?
C2_9 C1_9 C4_9 F8_9 37.6(4) . . . . ?
O1_9 C1_9 C4_9 F7_9 -81.7(4) . . . . ?
C3_9 C1_9 C4_9 F7_9 39.9(4) . . . . ?
C2_9 C1_9 C4_9 F7_9 158.5(3) . . . . ?
